data_1502062
loop_
_publ_author_name
'Kao, Min-Tzu'
'Chen, Jia-Hong'
'Chu, Ying-Ying'
'Tseng, Kuo-Pi'
'Hsu, Chia-Huei'
'Wong, Ken-Tsung'
'Chang, Che-Wei'
'Hsu, Chao-Ping'
'Liu, Yi-Hung'

_publ_section_title
;
 Facile synthesis of 5,10,15-hexaaryl truxenes: structure and properties.
;
_journal_issue 7
_journal_name_full 'Organic letters'
_journal_page_first 1714
_journal_page_last 1717
_journal_paper_doi 10.1021/ol200227w
_journal_volume 13
_journal_year 2011
_chemical_formula_sum 'C69 H54'
_chemical_formula_weight 883.12
_chemical_name_systematic
; 
 ? 
;
_space_group_IT_number 2
_symmetry_cell_setting triclinic
_symmetry_space_group_name_Hall '-P 1'
_symmetry_space_group_name_H-M 'P -1'
_atom_sites_solution_hydrogens geom
_atom_sites_solution_primary direct
_atom_sites_solution_secondary difmap
_audit_creation_method SHELXL-97
_cell_angle_alpha 96.833(5)
_cell_angle_beta 108.722(5)
_cell_angle_gamma 109.903(5)
_cell_formula_units_Z 2
_cell_length_a 12.4562(7)
_cell_length_b 14.7749(9)
_cell_length_c 15.5340(10)
_cell_measurement_reflns_used 4587
_cell_measurement_temperature 200(2)
_cell_measurement_theta_max 77.6061
_cell_measurement_theta_min 3.1086
_cell_volume 2460.8(3)
_computing_cell_refinement
; 
CrysAlis RED, Oxford Diffraction Ltd., 
Version 1.171.32.15 (release 10-01-2008 CrysAlis171 .NET) 
(compiled Jan 10 2008,16:37:18) 
Empirical absorption correction using spherical harmonics, 
 implemented in SCALE3 ABSPACK scaling algorithm. 
;
_computing_data_collection
; 
CrysAlis RED, Oxford Diffraction Ltd., 
Version 1.171.32.15 (release 10-01-2008 CrysAlis171 .NET) 
(compiled Jan 10 2008,16:37:18) 
Empirical absorption correction using spherical harmonics, 
 implemented in SCALE3 ABSPACK scaling algorithm. 
;
_computing_data_reduction
; 
CrysAlis RED, Oxford Diffraction Ltd., 
Version 1.171.32.15 (release 10-01-2008 CrysAlis171 .NET) 
(compiled Jan 10 2008,16:37:18) 
Empirical absorption correction using spherical harmonics, 
 implemented in SCALE3 ABSPACK scaling algorithm. 
;
_computing_molecular_graphics SHELXTL
_computing_publication_material SHELXTL
_computing_structure_refinement 'SHELXL-97 (Sheldrick, 1997)'
_computing_structure_solution 'SHELXS-97 (Sheldrick, 1990)'
_diffrn_ambient_temperature 200(2)
_diffrn_measured_fraction_theta_full 0.976
_diffrn_measured_fraction_theta_max 0.976
_diffrn_measurement_device_type 'Oxford Diffraction Gemini R'
_diffrn_measurement_method CCD
_diffrn_radiation_monochromator graphite
_diffrn_radiation_source 'fine-focus sealed tube'
_diffrn_radiation_type CuK\a
_diffrn_radiation_wavelength 1.54178
_diffrn_reflns_av_R_equivalents 0.0898
_diffrn_reflns_av_sigmaI/netI 0.0810
_diffrn_reflns_limit_h_max 14
_diffrn_reflns_limit_h_min -14
_diffrn_reflns_limit_k_max 15
_diffrn_reflns_limit_k_min -17
_diffrn_reflns_limit_l_max 18
_diffrn_reflns_limit_l_min -16
_diffrn_reflns_number 11230
_diffrn_reflns_theta_full 68.00
_diffrn_reflns_theta_max 68.00
_diffrn_reflns_theta_min 3.91
_exptl_absorpt_coefficient_mu 0.507
_exptl_absorpt_correction_T_max 1.00000
_exptl_absorpt_correction_T_min 0.85688
_exptl_absorpt_correction_type multi-scan
_exptl_absorpt_process_details
; 
CrysAlis RED, Oxford Diffraction Ltd., 
Version 1.171.32.15 (release 10-01-2008 CrysAlis171 .NET) 
(compiled Jan 10 2008,16:37:18) 
Empirical absorption correction using spherical harmonics, 
 implemented in SCALE3 ABSPACK scaling algorithm. 
;
_exptl_crystal_density_diffrn 1.192
_exptl_crystal_density_method 'not measured'
_exptl_crystal_F_000 936
_exptl_crystal_size_max 0.15
_exptl_crystal_size_mid 0.15
_exptl_crystal_size_min 0.10
_refine_diff_density_max 0.751
_refine_diff_density_min -0.444
_refine_diff_density_rms 0.080
_refine_ls_extinction_method none
_refine_ls_goodness_of_fit_ref 1.097
_refine_ls_hydrogen_treatment constr
_refine_ls_matrix_type full
_refine_ls_number_parameters 929
_refine_ls_number_reflns 8730
_refine_ls_number_restraints 266
_refine_ls_restrained_S_all 1.093
_refine_ls_R_factor_all 0.1942
_refine_ls_R_factor_gt 0.1094
_refine_ls_shift/su_max 0.016
_refine_ls_shift/su_mean 0.001
_refine_ls_structure_factor_coef Fsqd
_refine_ls_weighting_details 'calc w=1/[\s^2^(Fo^2^)+(0.0080P)^2^+8.0000P] where P=(Fo^2^+2Fc^2^)/3'
_refine_ls_weighting_scheme calc
_refine_ls_wR_factor_gt 0.2036
_refine_ls_wR_factor_ref 0.2464
_reflns_number_gt 4252
_reflns_number_total 8730
_reflns_threshold_expression >2sigma(I)
_cod_data_source_file ol200227w_si_002.cif
_cod_data_source_block ic13245
_cod_depositor_comments
;
The following automatic conversions were performed:

'_symmetry_cell_setting' value 'Triclinic' changed to 'triclinic'
according to /home/saulius/struct/CIF-dictionaries/cif_core.dic
dictionary named 'cif_core.dic' version 2.4.1 from 2010-06-29.

Automatic conversion script
Id: cif_fix_values 1715 2011-07-08 13:25:40Z adriana 
;
_cod_original_sg_symbol_H-M P-1
_cod_database_code 1502062

loop_
_symmetry_equiv_pos_as_xyz
'x, y, z'
'-x, -y, -z'

loop_
_atom_site_label
_atom_site_type_symbol
_atom_site_fract_x
_atom_site_fract_y
_atom_site_fract_z
_atom_site_U_iso_or_equiv
_atom_site_adp_type
_atom_site_occupancy
_atom_site_symmetry_multiplicity
_atom_site_calc_flag
_atom_site_refinement_flags
_atom_site_disorder_assembly
_atom_site_disorder_group
C1 C 0.1714(5) 0.7310(4) 0.2791(4) 0.0488(14) Uani 1 1 d . . .
C2 C 0.1830(5) 0.7900(4) 0.2173(4) 0.0501(14) Uani 1 1 d . C .
C3 C 0.2736(6) 0.8024(4) 0.1812(4) 0.0590(16) Uani 1 1 d . . .
C4 C 0.3500(6) 0.7550(5) 0.2049(5) 0.0665(19) Uani 1 1 d D C .
C5 C 0.3441(6) 0.6960(5) 0.2661(5) 0.069(2) Uani 1 1 d . . .
C6 C 0.2520(6) 0.6817(4) 0.3037(4) 0.0621(18) Uani 1 1 d . C .
C7 C 0.2337(6) 0.6258(4) 0.3758(4) 0.0543(15) Uani 1 1 d . . .
C8 C 0.3026(5) 0.5753(5) 0.4144(5) 0.0665(18) Uani 1 1 d . C .
H8A H 0.3668 0.5707 0.3951 0.080 Uiso 1 1 d R . .
C9 C 0.2714(8) 0.5283(5) 0.4884(6) 0.100(3) Uani 1 1 d . . .
H9A H 0.3128 0.4904 0.5202 0.120 Uiso 1 1 d R C .
C10 C 0.1735(7) 0.5459(6) 0.5068(5) 0.077(2) Uani 1 1 d . C .
H10A H 0.1471 0.5189 0.5527 0.092 Uiso 1 1 calc R . .
C11 C 0.1212(8) 0.5971(6) 0.4629(7) 0.094(3) Uani 1 1 d . . .
H11A H 0.0599 0.6091 0.4804 0.113 Uiso 1 1 calc R C .
C12 C 0.1449(6) 0.6329(5) 0.3979(6) 0.075(2) Uani 1 1 d . C .
C28 C 0.1070(5) 0.8476(4) 0.1878(4) 0.0484(13) Uani 1 1 d . . .
C29 C 0.0039(7) 0.8486(4) 0.2108(4) 0.086(3) Uani 1 1 d . C .
H29A H -0.0275 0.8094 0.2484 0.103 Uiso 1 1 calc R A 2
C30 C -0.0492(5) 0.9197(5) 0.1681(5) 0.069(2) Uani 1 1 d . . .
H30A H -0.1183 0.9272 0.1764 0.083 Uiso 1 1 calc R C .
C31 C 0.0069(7) 0.9703(5) 0.1187(5) 0.0695(18) Uani 1 1 d . C .
H31A H -0.0231 1.0170 0.0946 0.083 Uiso 1 1 calc R . .
C32 C 0.0962(8) 0.9633(6) 0.1002(5) 0.085(2) Uani 1 1 d . . .
H32A H 0.1289 1.0028 0.0633 0.102 Uiso 1 1 calc R C .
C33 C 0.1415(6) 0.9032(5) 0.1312(4) 0.0596(16) Uani 1 1 d . C .
C49 C 0.4505(5) 0.7594(5) 0.1697(5) 0.0632(18) Uani 1 1 d D . .
C50 C 0.4813(7) 0.8093(5) 0.1059(6) 0.088(3) Uani 1 1 d . C .
H50A H 0.4372 0.8465 0.0777 0.106 Uiso 1 1 calc R B 2
C51 C 0.5815(8) 0.8032(6) 0.0838(5) 0.087(3) Uani 1 1 d . . .
H51A H 0.6096 0.8390 0.0429 0.105 Uiso 1 1 calc R C .
C52 C 0.6342(7) 0.7459(7) 0.1221(6) 0.091(3) Uani 1 1 d . C .
H52A H 0.6975 0.7380 0.1044 0.109 Uiso 1 1 calc R . .
C53 C 0.6044(7) 0.6998(5) 0.1824(6) 0.084(2) Uani 1 1 d . . .
H53A H 0.6486 0.6627 0.2103 0.101 Uiso 1 1 calc R C .
C54 C 0.5117(6) 0.7048(5) 0.2051(4) 0.0656(18) Uani 1 1 d . C .
C13 C 0.0898(7) 0.6996(5) 0.3364(5) 0.0379(18) Uani 0.661(6) 1 d P C 1
C14 C 0.1154(12) 0.7936(9) 0.4098(9) 0.043(3) Uani 0.661(6) 1 d P C 1
C15 C 0.0284(16) 0.8275(14) 0.4302(15) 0.080(7) Uani 0.661(6) 1 d P C 1
H15A H -0.0539 0.8000 0.3843 0.096 Uiso 0.661(6) 1 calc PR C 1
C16 C 0.054(2) 0.899(2) 0.5128(15) 0.071(7) Uani 0.661(6) 1 d P C 1
H16A H -0.0075 0.9061 0.5325 0.085 Uiso 0.661(6) 1 calc PR C 1
C17 C 0.1767(7) 0.9541(5) 0.5597(5) 0.0663(17) Uani 0.661(6) 1 d P C 1
C18 C 0.265(2) 0.937(2) 0.5439(14) 0.057(5) Uani 0.661(6) 1 d P C 1
H18A H 0.3492 0.9774 0.5834 0.068 Uiso 0.661(6) 1 calc PR C 1
C19 C 0.2364(15) 0.8561(12) 0.4663(11) 0.055(4) Uani 0.661(6) 1 d P C 1
H19A H 0.3019 0.8459 0.4540 0.066 Uiso 0.661(6) 1 calc PR C 1
C20 C 0.2107(18) 1.0420(11) 0.6397(11) 0.074(4) Uani 0.661(6) 1 d P C 1
H20A H 0.1350 1.0442 0.6444 0.111 Uiso 0.661(6) 1 calc PR C 1
H20B H 0.2570 1.1039 0.6273 0.111 Uiso 0.661(6) 1 calc PR C 1
H20C H 0.2619 1.0345 0.6989 0.111 Uiso 0.661(6) 1 calc PR C 1
C21 C -0.0469(10) 0.6327(7) 0.2725(7) 0.042(2) Uani 0.661(6) 1 d P C 1
C22 C -0.1316(14) 0.5939(11) 0.3087(11) 0.048(3) Uani 0.661(6) 1 d P C 1
H22A H -0.1089 0.6120 0.3748 0.057 Uiso 0.661(6) 1 calc PR C 1
C23 C -0.2496(5) 0.5289(4) 0.2522(4) 0.0567(15) Uani 0.661(6) 1 d P C 1
H23A H -0.3066 0.5040 0.2809 0.068 Uiso 0.661(6) 1 calc PR C 1
C24 C -0.2908(6) 0.4971(4) 0.1554(5) 0.0582(16) Uani 0.661(6) 1 d P C 1
C25 C -0.202(2) 0.5372(19) 0.1114(15) 0.056(5) Uani 0.661(6) 1 d P C 1
H25A H -0.2219 0.5192 0.0456 0.068 Uiso 0.661(6) 1 calc PR C 1
C26 C -0.0795(11) 0.6071(11) 0.1789(9) 0.053(4) Uani 0.661(6) 1 d P C 1
H26A H -0.0184 0.6367 0.1549 0.063 Uiso 0.661(6) 1 calc PR C 1
C27 C -0.423(2) 0.419(2) 0.0929(19) 0.155(13) Uani 0.661(6) 1 d P C 1
H27A H -0.4712 0.4009 0.1322 0.232 Uiso 0.661(6) 1 calc PR C 1
H27B H -0.4188 0.3598 0.0617 0.232 Uiso 0.661(6) 1 calc PR C 1
H27C H -0.4643 0.4478 0.0454 0.232 Uiso 0.661(6) 1 calc PR C 1
C34 C 0.2521(7) 0.8769(5) 0.1169(5) 0.0388(19) Uani 0.661(6) 1 d P C 1
C35 C 0.3670(9) 0.9758(6) 0.1552(7) 0.040(2) Uani 0.661(6) 1 d P C 1
C36 C 0.4061(11) 1.0271(9) 0.2483(10) 0.054(3) Uani 0.661(6) 1 d P C 1
H36A H 0.3648 1.0000 0.2870 0.065 Uiso 0.661(6) 1 calc PR C 1
C37 C 0.502(2) 1.1141(18) 0.2818(13) 0.053(4) Uani 0.661(6) 1 d P C 1
H37A H 0.5240 1.1474 0.3451 0.064 Uiso 0.661(6) 1 calc PR C 1
C38 C 0.5710(6) 1.1610(5) 0.2373(5) 0.0683(18) Uani 0.661(6) 1 d P C 1
C39 C 0.5399(6) 1.1111(5) 0.1456(5) 0.0652(17) Uani 0.661(6) 1 d P C 1
H39A H 0.5889 1.1379 0.1115 0.078 Uiso 0.661(6) 1 calc PR C 1
C40 C 0.4321(18) 1.018(2) 0.102(2) 0.062(5) Uani 0.661(6) 1 d P C 1
H40A H 0.4063 0.9851 0.0383 0.075 Uiso 0.661(6) 1 calc PR C 1
C41 C 0.6882(14) 1.2576(11) 0.2843(13) 0.094(6) Uani 0.661(6) 1 d P C 1
H41A H 0.6973 1.2838 0.3484 0.141 Uiso 0.661(6) 1 calc PR C 1
H41B H 0.6816 1.3068 0.2480 0.141 Uiso 0.661(6) 1 calc PR C 1
H41C H 0.7605 1.2440 0.2864 0.141 Uiso 0.661(6) 1 calc PR C 1
C42 C 0.2020(8) 0.8255(7) 0.0109(6) 0.041(2) Uani 0.661(6) 1 d P C 1
C43 C 0.1851(11) 0.8756(10) -0.0575(9) 0.050(3) Uani 0.661(6) 1 d P C 1
H43A H 0.2180 0.9463 -0.0388 0.060 Uiso 0.661(6) 1 calc PR C 1
C44 C 0.127(2) 0.8321(13) -0.1453(16) 0.076(6) Uani 0.661(6) 1 d P C 1
H44A H 0.1156 0.8703 -0.1899 0.092 Uiso 0.661(6) 1 calc PR C 1
C45 C 0.0767(7) 0.7197(6) -0.1783(6) 0.078(2) Uani 0.661(6) 1 d P C 1
C46 C 0.0944(17) 0.6781(11) -0.1159(15) 0.070(5) Uani 0.661(6) 1 d P C 1
H46A H 0.0630 0.6075 -0.1346 0.084 Uiso 0.661(6) 1 calc PR C 1
C47 C 0.1560(10) 0.7223(8) -0.0192(8) 0.053(3) Uani 0.661(6) 1 d P C 1
H47A H 0.1661 0.6831 0.0245 0.064 Uiso 0.661(6) 1 calc PR C 1
C48 C 0.0154(19) 0.6684(17) -0.2869(14) 0.105(7) Uani 0.661(6) 1 d P C 1
H48A H -0.0125 0.5960 -0.2968 0.158 Uiso 0.661(6) 1 calc PR C 1
H48B H 0.0762 0.6926 -0.3151 0.158 Uiso 0.661(6) 1 calc PR C 1
H48C H -0.0557 0.6846 -0.3163 0.158 Uiso 0.661(6) 1 calc PR C 1
C55 C 0.4522(7) 0.6626(5) 0.2775(6) 0.0418(19) Uani 0.661(6) 1 d P C 1
C56 C 0.3995(8) 0.5486(6) 0.2426(7) 0.046(2) Uani 0.661(6) 1 d P C 1
C57 C 0.3024(11) 0.5030(8) 0.1563(8) 0.059(3) Uani 0.661(6) 1 d P C 1
H57A H 0.2715 0.5421 0.1191 0.071 Uiso 0.661(6) 1 calc PR C 1
C58 C 0.2482(6) 0.3961(5) 0.1226(5) 0.0733(19) Uani 0.661(6) 1 d P C 1
H58A H 0.1768 0.3663 0.0657 0.088 Uiso 0.661(6) 1 calc PR C 1
C59 C 0.2936(6) 0.3350(5) 0.1678(5) 0.0688(18) Uani 0.661(6) 1 d P C 1
C60 C 0.3846(6) 0.3764(5) 0.2587(5) 0.0754(19) Uani 0.661(6) 1 d P C 1
H60A H 0.4117 0.3366 0.2970 0.091 Uiso 0.661(6) 1 calc PR C 1
C61 C 0.4371(13) 0.4876(9) 0.2920(9) 0.065(4) Uani 0.661(6) 1 d P C 1
H61A H 0.5019 0.5179 0.3525 0.079 Uiso 0.661(6) 1 calc PR C 1
C62 C 0.234(2) 0.2270(16) 0.1280(16) 0.110(8) Uani 0.661(6) 1 d P C 1
H62A H 0.1726 0.2115 0.0642 0.165 Uiso 0.661(6) 1 calc PR C 1
H62B H 0.1930 0.1953 0.1674 0.165 Uiso 0.661(6) 1 calc PR C 1
H62C H 0.2968 0.2018 0.1259 0.165 Uiso 0.661(6) 1 calc PR C 1
C63 C 0.5513(7) 0.7104(6) 0.3766(6) 0.0376(18) Uani 0.661(6) 1 d P C 1
C64 C 0.6542(11) 0.6897(9) 0.4087(8) 0.051(3) Uani 0.661(6) 1 d P C 1
H64A H 0.6636 0.6424 0.3679 0.062 Uiso 0.661(6) 1 calc PR C 1
C65 C 0.7438(6) 0.7343(5) 0.4971(5) 0.0636(16) Uani 0.661(6) 1 d P C 1
H65A H 0.8097 0.7131 0.5164 0.076 Uiso 0.661(6) 1 calc PR C 1
C66 C 0.7437(6) 0.8078(5) 0.5592(4) 0.0640(17) Uani 0.661(6) 1 d P C 1
C67 C 0.6411(19) 0.8376(11) 0.5271(11) 0.055(4) Uani 0.661(6) 1 d P C 1
H67A H 0.6379 0.8916 0.5646 0.066 Uiso 0.661(6) 1 calc PR C 1
C68 C 0.5462(10) 0.7836(8) 0.4382(7) 0.054(3) Uani 0.661(6) 1 d P C 1
H68A H 0.4747 0.7980 0.4193 0.065 Uiso 0.661(6) 1 calc PR C 1
C69 C 0.852(2) 0.8552(15) 0.6543(18) 0.096(7) Uani 0.661(6) 1 d P C 1
H69A H 0.9101 0.8234 0.6587 0.145 Uiso 0.661(6) 1 calc PR C 1
H69B H 0.8209 0.8462 0.7046 0.145 Uiso 0.661(6) 1 calc PR C 1
H69C H 0.8940 0.9265 0.6606 0.145 Uiso 0.661(6) 1 calc PR C 1
C13' C 0.0580(13) 0.7628(12) 0.2889(11) 0.044(4) Uani 0.339(6) 1 d P C 2
C14' C 0.096(2) 0.8180(16) 0.3881(17) 0.038(5) Uani 0.339(6) 1 d PU C 2
C15' C 0.004(3) 0.809(2) 0.4177(19) 0.039(6) Uani 0.339(6) 1 d PU C 2
H15B H -0.0761 0.7572 0.3944 0.047 Uiso 0.339(6) 1 calc PR C 2
C16' C 0.054(3) 0.895(3) 0.490(3) 0.038(7) Uani 0.339(6) 1 d PU C 2
H16B H -0.0058 0.9189 0.4955 0.046 Uiso 0.339(6) 1 calc PR C 2
C17' C 0.1767(7) 0.9541(5) 0.5597(5) 0.0663(17) Uani 0.339(6) 1 d PU C 2
C18' C 0.265(5) 0.935(4) 0.519(3) 0.049(9) Uani 0.339(6) 1 d PU C 2
H18B H 0.3522 0.9703 0.5521 0.059 Uiso 0.339(6) 1 calc PR C 2
C19' C 0.222(3) 0.872(2) 0.4409(18) 0.039(6) Uani 0.339(6) 1 d PU C 2
H19B H 0.2785 0.8608 0.4169 0.047 Uiso 0.339(6) 1 calc PR C 2
C20' C 0.227(5) 1.017(3) 0.668(3) 0.104(14) Uani 0.339(6) 1 d PU C 2
H20D H 0.3179 1.0475 0.6947 0.156 Uiso 0.339(6) 1 calc PR C 2
H20E H 0.1983 0.9721 0.7055 0.156 Uiso 0.339(6) 1 calc PR C 2
H20F H 0.1955 1.0692 0.6705 0.156 Uiso 0.339(6) 1 calc PR C 2
C21' C -0.056(2) 0.6654(15) 0.2509(16) 0.042(5) Uani 0.339(6) 1 d PU C 2
C22' C -0.139(4) 0.619(3) 0.296(3) 0.070(12) Uani 0.339(6) 1 d PU C 2
H22B H -0.1187 0.6505 0.3590 0.084 Uiso 0.339(6) 1 calc PR C 2
C23' C -0.2496(5) 0.5289(4) 0.2522(4) 0.0567(15) Uani 0.339(6) 1 d PU C 2
H23B H -0.2913 0.4937 0.2873 0.068 Uiso 0.339(6) 1 calc PR C 2
C24' C -0.2908(6) 0.4971(4) 0.1554(5) 0.0582(16) Uani 0.339(6) 1 d PU C 2
C25' C -0.222(4) 0.534(3) 0.125(3) 0.038(8) Uani 0.339(6) 1 d PU C 2
H25B H -0.2499 0.4990 0.0607 0.046 Uiso 0.339(6) 1 calc PR C 2
C26' C -0.114(2) 0.610(2) 0.1489(16) 0.041(6) Uani 0.339(6) 1 d PU C 2
H26B H -0.0768 0.6276 0.1055 0.050 Uiso 0.339(6) 1 calc PR C 2
C27' C -0.416(3) 0.426(3) 0.100(3) 0.069(10) Uani 0.339(6) 1 d PU C 2
H27D H -0.4300 0.4144 0.0334 0.103 Uiso 0.339(6) 1 calc PR C 2
H27E H -0.4744 0.4520 0.1113 0.103 Uiso 0.339(6) 1 calc PR C 2
H27F H -0.4290 0.3630 0.1185 0.103 Uiso 0.339(6) 1 calc PR C 2
C34' C 0.3498(14) 0.8518(12) 0.1127(11) 0.060(5) Uani 0.339(6) 1 d PDU C 2
C35' C 0.4183(16) 0.9592(14) 0.1591(12) 0.041(4) Uani 0.339(6) 1 d PU C 2
C36' C 0.444(2) 1.0065(17) 0.2503(19) 0.050(6) Uani 0.339(6) 1 d PU C 2
H36B H 0.4053 0.9655 0.2835 0.060 Uiso 0.339(6) 1 calc PR C 2
C37' C 0.524(4) 1.112(4) 0.304(3) 0.061(12) Uani 0.339(6) 1 d PU C 2
H37B H 0.5411 1.1421 0.3674 0.073 Uiso 0.339(6) 1 calc PR C 2
C38' C 0.5710(6) 1.1610(5) 0.2373(5) 0.0683(18) Uani 0.339(6) 1 d PU C 2
C39' C 0.5399(6) 1.1111(5) 0.1456(5) 0.0652(17) Uani 0.339(6) 1 d PU C 2
H39B H 0.5734 1.1471 0.1070 0.078 Uiso 0.339(6) 1 calc PR C 2
C40' C 0.468(3) 1.018(4) 0.111(4) 0.049(9) Uani 0.339(6) 1 d PU C 2
H40B H 0.4491 0.9898 0.0466 0.059 Uiso 0.339(6) 1 calc PR C 2
C41' C 0.642(4) 1.277(3) 0.290(3) 0.121(14) Uani 0.339(6) 1 d PU C 2
H41D H 0.6799 1.3128 0.2511 0.181 Uiso 0.339(6) 1 calc PR C 2
H41E H 0.7075 1.2856 0.3504 0.181 Uiso 0.339(6) 1 calc PR C 2
H41F H 0.5839 1.3023 0.3013 0.181 Uiso 0.339(6) 1 calc PR C 2
C42' C 0.2559(17) 0.8038(12) 0.0174(12) 0.040(4) Uani 0.339(6) 1 d PU C 2
C43' C 0.224(3) 0.864(2) -0.040(2) 0.063(8) Uani 0.339(6) 1 d PU C 2
H43B H 0.2557 0.9337 -0.0166 0.076 Uiso 0.339(6) 1 calc PR C 2
C44' C 0.126(3) 0.805(2) -0.153(2) 0.042(7) Uani 0.339(6) 1 d PU C 2
H44B H 0.1119 0.8440 -0.1961 0.050 Uiso 0.339(6) 1 calc PR C 2
C45' C 0.0767(7) 0.7197(6) -0.1783(6) 0.078(2) Uani 0.339(6) 1 d PU C 2
C46' C 0.110(3) 0.6545(19) -0.110(2) 0.034(5) Uani 0.339(6) 1 d PU C 2
H46B H 0.0702 0.5839 -0.1298 0.041 Uiso 0.339(6) 1 calc PR C 2
C47' C 0.197(2) 0.7009(17) -0.0205(17) 0.053(6) Uani 0.339(6) 1 d PU C 2
H47B H 0.2199 0.6600 0.0185 0.063 Uiso 0.339(6) 1 calc PR C 2
C48' C -0.027(3) 0.665(3) -0.270(2) 0.061(7) Uani 0.339(6) 1 d PU C 2
H48D H -0.0378 0.7112 -0.3090 0.092 Uiso 0.339(6) 1 calc PR C 2
H48E H -0.1033 0.6318 -0.2605 0.092 Uiso 0.339(6) 1 calc PR C 2
H48F H -0.0084 0.6143 -0.3027 0.092 Uiso 0.339(6) 1 calc PR C 2
C55' C 0.3802(14) 0.6158(11) 0.3381(11) 0.043(4) Uani 0.339(6) 1 d PU C 2
C56' C 0.3614(15) 0.5219(11) 0.2736(11) 0.033(3) Uani 0.339(6) 1 d PU C 2
C57' C 0.277(2) 0.4832(17) 0.1825(16) 0.048(6) Uani 0.339(6) 1 d PU C 2
H57B H 0.2332 0.5222 0.1583 0.058 Uiso 0.339(6) 1 calc PR C 2
C58' C 0.2482(6) 0.3961(5) 0.1226(5) 0.0733(19) Uani 0.339(6) 1 d PU C 2
H58B H 0.2019 0.3794 0.0568 0.088 Uiso 0.339(6) 1 calc PR C 2
C59' C 0.2936(6) 0.3350(5) 0.1678(5) 0.0688(18) Uani 0.339(6) 1 d PU C 2
C60' C 0.3846(6) 0.3764(5) 0.2587(5) 0.0754(19) Uani 0.339(6) 1 d PU C 2
H60B H 0.4269 0.3358 0.2808 0.091 Uiso 0.339(6) 1 calc PR C 2
C61' C 0.421(2) 0.4584(14) 0.3164(16) 0.042(5) Uani 0.339(6) 1 d PU C 2
H61B H 0.4783 0.4768 0.3795 0.051 Uiso 0.339(6) 1 calc PR C 2
C62' C 0.261(4) 0.223(3) 0.105(3) 0.074(9) Uani 0.339(6) 1 d PU C 2
H62D H 0.1951 0.2082 0.0437 0.111 Uiso 0.339(6) 1 calc PR C 2
H62E H 0.2330 0.1731 0.1384 0.111 Uiso 0.339(6) 1 calc PR C 2
H62F H 0.3350 0.2218 0.0970 0.111 Uiso 0.339(6) 1 calc PR C 2
C63' C 0.5134(14) 0.6844(11) 0.4121(11) 0.038(4) Uani 0.339(6) 1 d PU C 2
C64' C 0.617(2) 0.662(2) 0.423(2) 0.060(7) Uani 0.339(6) 1 d PU C 2
H64B H 0.6090 0.6029 0.3844 0.072 Uiso 0.339(6) 1 calc PR C 2
C65' C 0.7438(6) 0.7343(5) 0.4971(5) 0.0636(16) Uani 0.339(6) 1 d PU C 2
H65B H 0.8183 0.7283 0.4998 0.076 Uiso 0.339(6) 1 calc PR C 2
C66' C 0.7437(6) 0.8078(5) 0.5592(4) 0.0640(17) Uani 0.339(6) 1 d PU C 2
C67' C 0.641(3) 0.816(2) 0.547(2) 0.042(7) Uani 0.339(6) 1 d PU C 2
H67B H 0.6437 0.8654 0.5943 0.050 Uiso 0.339(6) 1 calc PR C 2
C68' C 0.534(2) 0.7650(16) 0.4783(16) 0.059(6) Uani 0.339(6) 1 d PU C 2
H68B H 0.4677 0.7846 0.4738 0.071 Uiso 0.339(6) 1 calc PR C 2
C69' C 0.843(3) 0.884(3) 0.647(4) 0.072(9) Uani 0.339(6) 1 d PU C 2
H69D H 0.8078 0.9239 0.6747 0.108 Uiso 0.339(6) 1 calc PR C 2
H69E H 0.9096 0.9274 0.6318 0.108 Uiso 0.339(6) 1 calc PR C 2
H69F H 0.8765 0.8499 0.6926 0.108 Uiso 0.339(6) 1 calc PR C 2

loop_
_atom_site_aniso_label
_atom_site_aniso_U_11
_atom_site_aniso_U_22
_atom_site_aniso_U_33
_atom_site_aniso_U_23
_atom_site_aniso_U_13
_atom_site_aniso_U_12
C1 0.033(3) 0.063(4) 0.044(3) 0.008(3) 0.020(2) 0.008(3)
C2 0.060(3) 0.042(3) 0.048(3) 0.007(3) 0.010(3) 0.031(3)
C3 0.069(4) 0.043(3) 0.051(4) 0.013(3) 0.025(3) 0.004(3)
C4 0.042(3) 0.064(4) 0.067(4) -0.019(3) 0.025(3) 0.000(3)
C5 0.044(3) 0.049(4) 0.079(5) -0.023(3) -0.013(3) 0.027(3)
C6 0.076(4) 0.039(3) 0.035(3) 0.013(3) -0.003(3) 0.002(3)
C7 0.056(4) 0.046(3) 0.046(3) 0.015(3) 0.008(3) 0.012(3)
C8 0.044(3) 0.063(4) 0.083(5) -0.010(4) 0.027(3) 0.018(3)
C9 0.099(6) 0.046(4) 0.082(6) 0.004(4) -0.050(5) 0.029(4)
C10 0.073(5) 0.077(5) 0.047(4) 0.027(4) 0.015(4) -0.006(4)
C11 0.073(5) 0.087(6) 0.090(7) -0.014(5) 0.027(5) 0.009(5)
C12 0.058(4) 0.051(4) 0.091(6) 0.000(4) 0.016(4) 0.012(3)
C28 0.059(3) 0.043(3) 0.043(3) 0.009(3) 0.011(3) 0.030(3)
C29 0.112(6) 0.044(3) 0.043(4) -0.003(3) 0.032(4) -0.033(4)
C30 0.035(3) 0.074(4) 0.081(5) -0.024(4) 0.020(3) 0.019(3)
C31 0.085(5) 0.059(4) 0.061(4) 0.014(3) 0.025(4) 0.029(4)
C32 0.088(6) 0.070(5) 0.068(5) -0.001(4) 0.015(4) 0.017(4)
C33 0.051(3) 0.067(4) 0.053(4) 0.019(3) 0.015(3) 0.018(3)
C49 0.035(3) 0.073(4) 0.072(5) -0.007(4) 0.026(3) 0.015(3)
C50 0.081(5) 0.050(4) 0.080(6) -0.008(4) -0.033(4) 0.033(4)
C51 0.101(6) 0.063(5) 0.043(4) 0.009(3) 0.023(4) -0.024(4)
C52 0.050(4) 0.105(7) 0.088(6) -0.019(5) 0.033(4) 0.007(4)
C53 0.076(5) 0.061(4) 0.088(6) -0.015(4) -0.004(4) 0.039(4)
C54 0.063(4) 0.053(4) 0.052(4) 0.008(3) 0.018(3) -0.004(3)
C13 0.036(4) 0.039(4) 0.038(4) 0.011(3) 0.017(3) 0.012(3)
C14 0.039(6) 0.048(6) 0.051(7) 0.019(5) 0.024(5) 0.019(5)
C15 0.032(7) 0.064(10) 0.096(13) -0.020(8) 0.024(8) -0.022(6)
C16 0.092(12) 0.065(9) 0.066(13) -0.001(9) 0.051(10) 0.030(7)
C17 0.067(4) 0.051(3) 0.071(4) 0.000(3) 0.024(4) 0.019(3)
C18 0.065(8) 0.053(7) 0.040(10) -0.003(8) 0.020(8) 0.013(6)
C19 0.040(6) 0.054(7) 0.066(10) 0.024(7) 0.012(6) 0.018(5)
C20 0.080(8) 0.052(7) 0.060(9) -0.019(7) 0.009(7) 0.020(7)
C21 0.047(5) 0.033(5) 0.050(6) 0.016(4) 0.028(5) 0.009(4)
C22 0.042(6) 0.062(8) 0.051(7) 0.027(6) 0.024(5) 0.025(6)
C23 0.055(3) 0.061(3) 0.062(4) 0.026(3) 0.031(3) 0.021(3)
C24 0.052(3) 0.049(3) 0.062(4) 0.007(3) 0.023(3) 0.008(3)
C25 0.059(10) 0.054(7) 0.056(8) 0.014(6) 0.040(7) 0.008(7)
C26 0.033(6) 0.070(7) 0.041(8) 0.018(6) 0.009(5) 0.008(5)
C27 0.094(15) 0.111(16) 0.118(18) -0.062(13) 0.000(12) -0.052(11)
C34 0.036(4) 0.035(4) 0.044(5) 0.009(3) 0.017(4) 0.011(3)
C35 0.042(5) 0.038(4) 0.051(6) 0.012(4) 0.028(5) 0.017(4)
C36 0.055(7) 0.060(7) 0.051(6) 0.016(5) 0.027(6) 0.021(5)
C37 0.049(9) 0.063(8) 0.032(8) 0.004(7) 0.011(7) 0.010(7)
C38 0.071(4) 0.052(3) 0.073(4) 0.010(3) 0.036(4) 0.010(3)
C39 0.063(4) 0.059(4) 0.074(4) 0.020(3) 0.039(3) 0.011(3)
C40 0.063(12) 0.061(8) 0.062(10) 0.019(7) 0.032(10) 0.015(9)
C41 0.092(10) 0.047(7) 0.107(10) -0.017(7) 0.058(10) -0.019(7)
C42 0.035(5) 0.050(5) 0.032(5) 0.004(4) 0.011(4) 0.011(4)
C43 0.039(6) 0.062(7) 0.038(6) 0.009(5) 0.009(5) 0.014(5)
C44 0.086(10) 0.046(9) 0.088(12) -0.009(8) 0.031(8) 0.027(8)
C45 0.075(4) 0.076(5) 0.072(5) 0.007(4) 0.013(4) 0.036(4)
C46 0.067(9) 0.040(8) 0.072(10) -0.006(7) -0.008(7) 0.026(6)
C47 0.051(6) 0.051(6) 0.041(6) 0.002(5) 0.007(5) 0.014(5)
C48 0.113(17) 0.112(13) 0.060(10) -0.022(8) 0.013(10) 0.044(13)
C55 0.041(4) 0.034(4) 0.043(5) 0.001(3) 0.009(4) 0.016(3)
C56 0.042(5) 0.039(5) 0.048(5) 0.008(4) 0.021(4) 0.006(4)
C57 0.064(7) 0.038(6) 0.057(8) 0.011(5) 0.011(6) 0.010(5)
C58 0.072(4) 0.056(4) 0.066(4) 0.002(3) 0.014(3) 0.013(3)
C59 0.072(4) 0.050(3) 0.074(4) 0.011(3) 0.032(4) 0.012(3)
C60 0.072(4) 0.072(4) 0.083(5) 0.017(4) 0.033(4) 0.029(3)
C61 0.080(8) 0.041(6) 0.066(8) 0.021(5) 0.013(6) 0.024(6)
C62 0.17(2) 0.034(7) 0.111(14) -0.004(8) 0.080(12) 0.007(10)
C63 0.036(4) 0.035(4) 0.035(4) 0.005(4) 0.013(4) 0.010(3)
C64 0.049(7) 0.045(6) 0.048(6) 0.000(5) 0.009(5) 0.020(5)
C65 0.053(3) 0.067(4) 0.061(4) 0.012(3) 0.015(3) 0.023(3)
C66 0.054(4) 0.064(4) 0.054(4) -0.002(3) 0.016(3) 0.012(3)
C67 0.064(7) 0.032(6) 0.056(9) 0.007(6) 0.016(7) 0.014(6)
C68 0.055(6) 0.042(5) 0.045(6) -0.001(5) 0.006(5) 0.012(4)
C69 0.107(13) 0.080(13) 0.062(10) -0.019(9) -0.018(8) 0.050(9)
C13' 0.028(7) 0.059(10) 0.054(10) 0.021(8) 0.013(7) 0.029(7)
C14' 0.035(8) 0.034(8) 0.042(9) 0.007(7) 0.018(7) 0.010(6)
C15' 0.045(11) 0.043(10) 0.024(8) 0.002(7) 0.012(7) 0.015(8)
C16' 0.030(9) 0.043(11) 0.041(11) 0.012(9) 0.018(7) 0.011(7)
C17' 0.067(4) 0.051(3) 0.071(4) 0.000(3) 0.024(4) 0.019(3)
C18' 0.050(11) 0.050(12) 0.048(14) 0.002(10) 0.026(10) 0.017(8)
C19' 0.047(10) 0.033(9) 0.033(10) 0.003(7) 0.017(8) 0.013(7)
C20' 0.11(2) 0.10(2) 0.09(2) 0.002(13) 0.030(15) 0.049(16)
C21' 0.043(8) 0.043(9) 0.045(9) 0.020(7) 0.033(7) 0.008(7)
C22' 0.072(14) 0.068(15) 0.074(15) 0.012(8) 0.031(10) 0.034(10)
C23' 0.055(3) 0.061(3) 0.062(4) 0.026(3) 0.031(3) 0.021(3)
C24' 0.052(3) 0.049(3) 0.062(4) 0.007(3) 0.023(3) 0.008(3)
C25' 0.036(11) 0.043(11) 0.040(12) 0.002(7) 0.020(8) 0.020(9)
C26' 0.045(10) 0.047(9) 0.026(9) -0.009(7) 0.016(8) 0.016(7)
C27' 0.048(14) 0.081(18) 0.069(16) 0.012(13) 0.042(13) 0.001(11)
C34' 0.044(7) 0.065(8) 0.062(8) -0.002(6) 0.031(7) 0.008(6)
C35' 0.037(8) 0.053(8) 0.032(7) 0.013(6) 0.019(6) 0.011(6)
C36' 0.060(10) 0.042(9) 0.049(9) 0.027(7) 0.025(8) 0.013(7)
C37' 0.059(14) 0.057(13) 0.060(16) 0.014(10) 0.016(10) 0.022(9)
C38' 0.071(4) 0.052(3) 0.073(4) 0.010(3) 0.036(4) 0.010(3)
C39' 0.063(4) 0.059(4) 0.074(4) 0.020(3) 0.039(3) 0.011(3)
C40' 0.049(13) 0.047(11) 0.044(10) 0.016(7) 0.021(9) 0.007(8)
C41' 0.13(2) 0.086(18) 0.13(2) 0.024(15) 0.049(17) 0.022(15)
C42' 0.041(7) 0.038(7) 0.036(7) 0.013(6) 0.013(6) 0.011(6)
C43' 0.068(12) 0.058(10) 0.065(12) 0.015(8) 0.022(9) 0.029(8)
C44' 0.045(9) 0.040(11) 0.028(9) 0.011(8) -0.003(6) 0.019(7)
C45' 0.075(4) 0.076(5) 0.072(5) 0.007(4) 0.013(4) 0.036(4)
C46' 0.038(8) 0.027(9) 0.037(8) 0.014(7) 0.003(6) 0.023(6)
C47' 0.048(9) 0.048(9) 0.047(9) 0.006(7) 0.009(7) 0.012(7)
C48' 0.069(14) 0.053(11) 0.050(14) 0.010(10) 0.008(10) 0.027(10)
C55' 0.046(7) 0.039(7) 0.047(7) 0.013(6) 0.023(6) 0.016(5)
C56' 0.039(7) 0.026(6) 0.031(7) -0.002(5) 0.011(6) 0.015(6)
C57' 0.051(9) 0.038(9) 0.052(10) 0.027(7) 0.019(7) 0.009(6)
C58' 0.072(4) 0.056(4) 0.066(4) 0.002(3) 0.014(3) 0.013(3)
C59' 0.072(4) 0.050(3) 0.074(4) 0.011(3) 0.032(4) 0.012(3)
C60' 0.072(4) 0.072(4) 0.083(5) 0.017(4) 0.033(4) 0.029(3)
C61' 0.052(8) 0.031(8) 0.054(9) 0.012(7) 0.014(7) 0.034(7)
C62' 0.082(14) 0.048(12) 0.083(18) -0.006(13) 0.042(13) 0.014(10)
C63' 0.036(7) 0.040(7) 0.036(7) 0.006(6) 0.020(6) 0.008(5)
C64' 0.060(11) 0.053(10) 0.067(11) 0.014(8) 0.021(8) 0.026(8)
C65' 0.053(3) 0.067(4) 0.061(4) 0.012(3) 0.015(3) 0.023(3)
C66' 0.054(4) 0.064(4) 0.054(4) -0.002(3) 0.016(3) 0.012(3)
C67' 0.040(9) 0.037(11) 0.046(11) 0.010(7) 0.013(8) 0.016(8)
C68' 0.066(9) 0.048(9) 0.067(10) 0.002(7) 0.025(8) 0.033(7)
C69' 0.040(11) 0.066(17) 0.079(15) 0.010(13) -0.016(9) 0.025(11)

loop_
_atom_type_symbol
_atom_type_description
_atom_type_scat_dispersion_real
_atom_type_scat_dispersion_imag
_atom_type_scat_source
C C 0.0181 0.0091 'International Tables Vol C Tables 4.2.6.8 and 6.1.1.4'
H H 0.0000 0.0000 'International Tables Vol C Tables 4.2.6.8 and 6.1.1.4'

loop_
_geom_angle_atom_site_label_1
_geom_angle_atom_site_label_2
_geom_angle_atom_site_label_3
_geom_angle
C2 C1 C6 119.1(5)
C2 C1 C13 137.7(6)
C6 C1 C13 103.2(5)
C2 C1 C13' 88.8(7)
C6 C1 C13' 152.1(7)
C13 C1 C13' 49.0(6)
C1 C2 C3 120.6(5)
C1 C2 C28 124.5(5)
C3 C2 C28 114.8(5)
C4 C3 C2 119.9(5)
C4 C3 C34 138.0(6)
C2 C3 C34 102.1(5)
C4 C3 C34' 88.0(6)
C2 C3 C34' 152.1(7)
C34 C3 C34' 50.0(5)
C3 C4 C5 122.5(6)
C3 C4 C49 125.9(7)
C5 C4 C49 111.5(7)
C4 C5 C6 118.7(5)
C4 C5 C55 105.2(7)
C6 C5 C55 136.1(7)
C4 C5 C55' 160.3(8)
C6 C5 C55' 81.0(7)
C55 C5 C55' 55.1(6)
C5 C6 C1 119.2(5)
C5 C6 C7 127.6(7)
C1 C6 C7 113.0(6)
C12 C7 C8 124.2(6)
C12 C7 C6 110.9(7)
C8 C7 C6 124.9(6)
C7 C8 C9 115.8(6)
C7 C8 C55' 83.8(7)
C9 C8 C55' 160.4(8)
C10 C9 C8 113.0(5)
C11 C10 C9 121.4(7)
C12 C11 C10 124.9(9)
C11 C12 C7 120.6(8)
C11 C12 C13 131.5(8)
C7 C12 C13 107.7(7)
C33 C28 C29 119.0(6)
C33 C28 C2 112.6(6)
C29 C28 C2 128.3(6)
C28 C29 C30 112.6(5)
C28 C29 C13' 79.3(6)
C30 C29 C13' 166.7(7)
C31 C30 C29 116.1(6)
C32 C31 C30 127.2(8)
C31 C32 C33 119.6(8)
C32 C33 C28 125.3(7)
C32 C33 C34 130.3(7)
C28 C33 C34 104.4(6)
C54 C49 C50 119.4(6)
C54 C49 C4 112.9(7)
C50 C49 C4 127.7(7)
C49 C50 C51 117.5(6)
C49 C50 C34' 81.3(7)
C51 C50 C34' 160.8(8)
C52 C51 C50 117.8(7)
C53 C52 C51 123.6(8)
C52 C53 C54 119.9(8)
C53 C54 C49 121.6(7)
C53 C54 C55 134.3(8)
C49 C54 C55 104.0(6)
C21 C13 C1 112.3(7)
C21 C13 C14 117.5(8)
C1 C13 C14 108.7(7)
C21 C13 C12 107.4(6)
C1 C13 C12 105.1(6)
C14 C13 C12 105.0(7)
C19 C14 C15 112.0(14)
C19 C14 C13 119.0(13)
C15 C14 C13 129.1(11)
C16 C15 C14 126.1(18)
C17 C16 C15 112.4(19)
C18 C17 C16 125.8(15)
C18 C17 C20 118.7(14)
C16 C17 C20 115.5(14)
C17 C18 C19 120.2(19)
C14 C19 C18 121.2(18)
C22 C21 C26 119.2(11)
C22 C21 C13 121.5(10)
C26 C21 C13 119.1(10)
C21 C22 C23 121.1(13)
C22 C23 C24 123.7(9)
C23 C24 C25 117.7(10)
C23 C24 C27 122.9(11)
C25 C24 C27 119.4(14)
C26 C25 C24 113.4(15)
C21 C26 C25 124.9(14)
C35 C34 C42 117.2(7)
C35 C34 C3 109.8(6)
C42 C34 C3 111.8(6)
C35 C34 C33 105.8(6)
C42 C34 C33 105.3(6)
C3 C34 C33 106.0(5)
C40 C35 C36 118.3(13)
C40 C35 C34 124.0(13)
C36 C35 C34 117.7(9)
C37 C36 C35 118.8(14)
C36 C37 C38 127.9(17)
C37 C38 C39 115.9(10)
C37 C38 C41 124.5(12)
C39 C38 C41 119.2(8)
C38 C39 C40 119.3(13)
C35 C40 C39 120(2)
C43 C42 C47 116.7(9)
C43 C42 C34 122.7(9)
C47 C42 C34 120.0(9)
C44 C43 C42 123.3(14)
C43 C44 C45 120.1(18)
C46 C45 C44 114.7(14)
C46 C45 C48 126.0(13)
C44 C45 C48 119.2(14)
C45 C46 C47 127.2(13)
C42 C47 C46 118.0(12)
C63 C55 C56 117.4(7)
C63 C55 C5 110.0(6)
C56 C55 C5 109.3(6)
C63 C55 C54 107.9(6)
C56 C55 C54 105.4(6)
C5 C55 C54 106.1(6)
C61 C56 C57 116.5(9)
C61 C56 C55 125.1(9)
C57 C56 C55 118.3(9)
C56 C57 C58 119.8(10)
C59 C58 C57 123.8(8)
C58 C59 C60 118.1(6)
C58 C59 C62 120.4(13)
C60 C59 C62 120.8(12)
C59 C60 C61 115.8(8)
C56 C61 C60 125.2(10)
C64 C63 C68 115.7(9)
C64 C63 C55 123.0(8)
C68 C63 C55 121.1(8)
C65 C64 C63 122.7(10)
C64 C65 C66 123.5(8)
C65 C66 C67 116.4(9)
C65 C66 C69 118.6(10)
C67 C66 C69 124.9(11)
C68 C67 C66 117.6(15)
C63 C68 C67 123.8(13)
C14' C13' C21' 116.7(16)
C14' C13' C1 109.4(13)
C21' C13' C1 104.6(13)
C14' C13' C29 105.0(12)
C21' C13' C29 102.7(11)
C1 C13' C29 118.8(9)
C15' C14' C19' 126(3)
C15' C14' C13' 116(2)
C19' C14' C13' 118(2)
C14' C15' C16' 104(3)
C18' C19' C14' 124(4)
C22' C21' C26' 108(2)
C22' C21' C13' 129(2)
C26' C21' C13' 121.9(18)
C25' C26' C21' 114(2)
C42' C34' C35' 128.3(14)
C42' C34' C3 102.8(11)
C35' C34' C3 105.8(12)
C42' C34' C50 101.0(12)
C35' C34' C50 103.0(12)
C3 C34' C50 116.9(8)
C40' C35' C36' 115(3)
C40' C35' C34' 117(3)
C36' C35' C34' 127.3(17)
C35' C36' C37' 130(3)
C43' C42' C47' 118(2)
C43' C42' C34' 118.4(18)
C47' C42' C34' 123.9(17)
C42' C43' C44' 117(2)
C46' C47' C42' 125(2)
C56' C55' C63' 119.1(13)
C56' C55' C8 105.7(11)
C63' C55' C8 100.5(11)
C56' C55' C5 107.4(11)
C63' C55' C5 102.6(10)
C8 C55' C5 122.5(9)
C57' C56' C61' 117.3(17)
C57' C56' C55' 124.4(17)
C61' C56' C55' 117.3(15)
C68' C63' C64' 115.0(19)
C68' C63' C55' 121.6(16)
C64' C63' C55' 123.0(17)
C67' C68' C63' 123(2)

loop_
_geom_bond_atom_site_label_1
_geom_bond_atom_site_label_2
_geom_bond_distance
C1 C2 1.380(8)
C1 C6 1.415(8)
C1 C13 1.549(8)
C1 C13' 1.677(14)
C2 C3 1.383(8)
C2 C28 1.481(7)
C3 C4 1.349(9)
C3 C34 1.604(9)
C3 C34' 1.711(15)
C4 C5 1.366(10)
C4 C49 1.505(7)
C5 C6 1.412(9)
C5 C55 1.552(9)
C5 C55' 1.792(16)
C6 C7 1.498(7)
C7 C12 1.291(9)
C7 C8 1.365(8)
C8 C9 1.499(11)
C8 C55' 1.792(15)
C9 C10 1.435(11)
C10 C11 1.279(11)
C11 C12 1.264(11)
C12 C13 1.618(10)
C28 C33 1.344(8)
C28 C29 1.444(9)
C29 C30 1.529(10)
C29 C13' 1.989(16)
C30 C31 1.328(9)
C31 C32 1.267(10)
C32 C33 1.268(9)
C33 C34 1.625(9)
C49 C54 1.338(9)
C49 C50 1.378(10)
C50 C51 1.425(11)
C50 C34' 1.970(16)
C51 C52 1.323(11)
C52 C53 1.296(11)
C53 C54 1.332(10)
C54 C55 1.610(10)
C13 C21 1.548(13)
C13 C14 1.556(15)
C14 C19 1.38(2)
C14 C15 1.44(3)
C15 C16 1.43(3)
C16 C17 1.35(3)
C17 C18 1.30(3)
C17 C20 1.521(16)
C18 C19 1.45(3)
C21 C22 1.34(2)
C21 C26 1.345(17)
C22 C23 1.365(16)
C23 C24 1.384(8)
C24 C25 1.48(2)
C24 C27 1.55(2)
C25 C26 1.46(3)
C34 C35 1.536(11)
C34 C42 1.548(11)
C35 C40 1.38(3)
C35 C36 1.392(16)
C36 C37 1.32(2)
C37 C38 1.34(2)
C38 C39 1.388(9)
C38 C41 1.533(14)
C39 C40 1.45(2)
C42 C43 1.367(17)
C42 C47 1.391(14)
C43 C44 1.28(2)
C44 C45 1.514(17)
C45 C46 1.21(2)
C45 C48 1.57(2)
C46 C47 1.40(2)
C55 C63 1.523(10)
C55 C56 1.537(10)
C56 C61 1.356(14)
C56 C57 1.380(14)
C57 C58 1.441(13)
C58 C59 1.368(9)
C59 C60 1.395(10)
C59 C62 1.46(2)
C60 C61 1.498(13)
C63 C64 1.370(15)
C63 C68 1.388(13)
C64 C65 1.365(13)
C65 C66 1.365(8)
C66 C67 1.45(2)
C66 C69 1.52(2)
C67 C68 1.411(19)
C13' C14' 1.49(3)
C13' C21' 1.52(2)
C14' C15' 1.34(4)
C14' C19' 1.38(4)
C15' C16' 1.39(5)
C18' C19' 1.27(6)
C21' C22' 1.46(5)
C21' C26' 1.50(3)
C25' C26' 1.32(5)
C34' C42' 1.46(2)
C34' C35' 1.47(2)
C35' C40' 1.34(6)
C35' C36' 1.38(3)
C36' C37' 1.49(6)
C42' C43' 1.39(3)
C42' C47' 1.39(3)
C43' C44' 1.69(4)
C46' C47' 1.37(4)
C55' C56' 1.51(2)
C55' C63' 1.57(2)
C56' C57' 1.37(3)
C56' C61' 1.47(2)
C63' C68' 1.37(3)
C63' C64' 1.41(3)
C67' C68' 1.31(4)
